data_7240906
loop_
_publ_author_name
'Li, Ning'
'Liu, Jing-Jing'
'Sun, Jia-Wei'
'Dong, Bao-Xia'
'Dong, Long-Zhang'
'Yao, Su-Juan'
'Xin, Zhifeng'
'Li, Shun-Li'
'Lan, Ya-Qian'

_publ_section_title
;
 Calix[8]arene-constructed stable polyoxo-titanium clusters for efficient
 CO2 photoreduction
;
_journal_issue 16
_journal_name_full 'Green Chemistry'
_journal_page_first 5325
_journal_page_last 5332
_journal_paper_doi 10.1039/D0GC01497D
_journal_volume 22
_journal_year 2020
_chemical_formula_moiety 'C71 H76 O15 Ti4'
_chemical_formula_sum 'C71 H76 O15 Ti4'
_chemical_formula_weight 1360.92
_space_group_crystal_system monoclinic
_space_group_IT_number 14
_space_group_name_Hall '-P 2yn'
_space_group_name_H-M_alt 'P 1 21/n 1'
_atom_sites_solution_hydrogens mixed
_atom_sites_solution_primary dual
_audit_creation_date 2020-01-14
_audit_creation_method
;
Olex2 1.3
(compiled Nov 21 2019 18:26:39 for OlexSys, GUI svn.r6003)
;
_audit_update_record
;
2020-04-25 deposited with the CCDC.	2020-07-13 downloaded from the CCDC.
;
_cell_angle_alpha 90
_cell_angle_beta 100.786(6)
_cell_angle_gamma 90
_cell_formula_units_Z 4
_cell_length_a 18.731(8)
_cell_length_b 16.579(7)
_cell_length_c 21.872(10)
_cell_measurement_reflns_used 2478
_cell_measurement_temperature 296.15
_cell_measurement_theta_max 26.38
_cell_measurement_theta_min 2.35
_cell_volume 6672(5)
_computing_cell_refinement 'SAINT v8.37A (Bruker, 2015)'
_computing_data_reduction 'SAINT v8.37A (Bruker, 2015)'
_computing_molecular_graphics 'Olex2 1.3 (Dolomanov et al., 2009)'
_computing_publication_material 'Olex2 1.3 (Dolomanov et al., 2009)'
_computing_structure_refinement 'SHELXL 2018/3 (Sheldrick, 2015)'
_computing_structure_solution 'SHELXT 2014/4 (Sheldrick, 2014)'
_diffrn_ambient_temperature 296.15
_diffrn_detector_area_resol_mean 8
_diffrn_measured_fraction_theta_full 0.985
_diffrn_measured_fraction_theta_max 0.985
_diffrn_measurement_device_type 'Bruker APEX-II CCD'
_diffrn_measurement_method '\w and \f scans'
_diffrn_radiation_monochromator graphite
_diffrn_radiation_type MoK\a
_diffrn_radiation_wavelength 0.71073
_diffrn_reflns_av_R_equivalents 0.0714
_diffrn_reflns_av_unetI/netI 0.0969
_diffrn_reflns_Laue_measured_fraction_full 0.985
_diffrn_reflns_Laue_measured_fraction_max 0.985
_diffrn_reflns_limit_h_max 22
_diffrn_reflns_limit_h_min -20
_diffrn_reflns_limit_k_max 19
_diffrn_reflns_limit_k_min -19
_diffrn_reflns_limit_l_max 26
_diffrn_reflns_limit_l_min -25
_diffrn_reflns_number 30619
_diffrn_reflns_point_group_measured_fraction_full 0.985
_diffrn_reflns_point_group_measured_fraction_max 0.985
_diffrn_reflns_theta_full 25.027
_diffrn_reflns_theta_max 25.027
_diffrn_reflns_theta_min 1.551
_diffrn_source 'sealed tube'
_diffrn_source_current 30.0
_diffrn_source_power 1.5
_diffrn_source_voltage 50.0
_diffrn_standards_number 0
_exptl_absorpt_coefficient_mu 0.527
_exptl_absorpt_correction_T_max 0.7454
_exptl_absorpt_correction_T_min 0.6267
_exptl_absorpt_correction_type multi-scan
_exptl_absorpt_process_details
'SADABS-2016/2 (Bruker,2016/2) was used for absorption correction. wR2(int) was 0.0693 before and 0.0595 after correction. The Ratio of minimum to maximum transmission is 0.8408. The \l/2 correction factor is Not present.'
_exptl_crystal_colour 'clear dark brown'
_exptl_crystal_colour_lustre clear
_exptl_crystal_colour_modifier dark
_exptl_crystal_colour_primary brown
_exptl_crystal_density_diffrn 1.355
_exptl_crystal_description plate
_exptl_crystal_F_000 2840
_exptl_crystal_size_max 0.082
_exptl_crystal_size_mid 0.053
_exptl_crystal_size_min 0.031
_refine_diff_density_max 0.431
_refine_diff_density_min -0.294
_refine_diff_density_rms 0.070
_refine_ls_extinction_method none
_refine_ls_goodness_of_fit_ref 1.028
_refine_ls_hydrogen_treatment mixed
_refine_ls_matrix_type full
_refine_ls_number_parameters 930
_refine_ls_number_reflns 11619
_refine_ls_number_restraints 724
_refine_ls_restrained_S_all 1.041
_refine_ls_R_factor_all 0.1416
_refine_ls_R_factor_gt 0.0677
_refine_ls_shift/su_max 0.001
_refine_ls_shift/su_mean 0.000
_refine_ls_structure_factor_coef Fsqd
_refine_ls_weighting_details 'w=1/[\s^2^(Fo^2^)+(0.0759P)^2^+2.6102P] where P=(Fo^2^+2Fc^2^)/3'
_refine_ls_weighting_scheme calc
_refine_ls_wR_factor_gt 0.1446
_refine_ls_wR_factor_ref 0.1765
_reflns_Friedel_coverage 0.000
_reflns_number_gt 6343
_reflns_number_total 11619
_reflns_threshold_expression 'I > 2\s(I)'
_cod_data_source_file d0gc01497d2.cif
_cod_data_source_block mo_b8_0m
_cod_depositor_comments
;Adding full bibliography for 7240906--7240907.cif.

 Adding full bibliography for 7240906--7240907.cif.
;
_cod_database_code 7240906
_shelx_shelxl_version_number 2018/3
_shelx_space_group_comment
;
The symmetry employed for this shelxl refinement is uniquely defined
by the following loop, which should always be used as a source of
symmetry information in preference to the above space-group names.
They are only intended as comments.
;
_shelx_estimated_absorpt_t_max 0.984
_shelx_estimated_absorpt_t_min 0.958
_olex2_refinement_description
;
1. Fixed Uiso
 At 1.2 times of:
  All C(H) groups, {H57B,H57,H57A} of C57, All C(H,H) groups
 At 1.5 times of:
  All O(H,H) groups, {H62A,H62B,H62C} of C62A, {H61D,H61E,H61F} of C61B,
  {H62D,H62E,H62F} of C62B, {H70A,H70B,H70C} of C70A, {H71A,H71B,H71C} of C71A,
  {H59G,H59H,H59I} of C59A, {H70D,H70E,H70F} of C70B, {H59D,H59E,H59F} of C59B,
  {H58D,H58E,H58F} of C58B, {H58G,H58H,H58I} of C58C, {H71D,H71E,H71F} of C71B,
  {H59A,H59B,H59C} of C59C, {H61A,H61B,H61C} of C61A, {H64A,H64B,H64C} of C64,
  {H67A,H67B,H67C} of C67, {H65A,H65B,H65C} of C65, {H68A,H68B,H68C} of C68,
  {H58A,H58B,H58C} of C58A
2. Restrained distances
 C58C-C57 = C58A-C57 = C58B-C57 = C59A-C57 = C59C-C57 = C57-C59B
 1.5 with sigma of 0.02
 C58C-C58B
 2.4 with sigma of 0.02
 O16-C69A = O16-C69B
 1.45 with sigma of 0.02
 O16-H16
 0.85 with sigma of 0.01
 O16-H16A
 0.85 with sigma of 0.01
 C69A-H16
 1.873066 with sigma of 0.02
 C69B-H16A
 1.908627 with sigma of 0.02
 Ti4-H16A
 2.61823 with sigma of 0.02
 Ti4-H16
 2.630569 with sigma of 0.02
3. Rigid bond restraints
 Ti4, O15
 with sigma for 1-2 distances of 0.01 and sigma for 1-3 distances of 0.01
4. Uiso/Uaniso restraints and constraints
C1 \\sim C2 \\sim C3 \\sim C4 \\sim C5 \\sim C6 \\sim C7 \\sim C8 \\sim C9
\\sim C10 \\sim C11 \\sim C12 \\sim C13 \\sim C14 \\sim C15 \\sim C16 \\sim C17
\\sim C18 \\sim C19 \\sim C20 \\sim C21 \\sim C22 \\sim C23 \\sim C24 \\sim C25
\\sim C26 \\sim C27 \\sim C28 \\sim C29 \\sim C30 \\sim C31 \\sim C32 \\sim C33
\\sim C34 \\sim C35 \\sim C36 \\sim C37 \\sim C38 \\sim C39 \\sim C40 \\sim C41
\\sim C42 \\sim C43 \\sim C44 \\sim C45 \\sim C46 \\sim C47 \\sim C48 \\sim C49
\\sim C50 \\sim C51 \\sim C52 \\sim C53 \\sim C54 \\sim C55 \\sim C56 \\sim C57
\\sim C63 \\sim C64 \\sim C65 \\sim C66 \\sim C67 \\sim C68 \\sim C58A \\sim
C59C \\sim C60A \\sim C61A \\sim C62A \\sim C69A \\sim C71A \\sim C71B \\sim
C58B \\sim C59B \\sim C60B \\sim C61B \\sim C62B \\sim C69B \\sim C70A \\sim
C70B \\sim C58C \\sim C59A \\sim O1 \\sim O2 \\sim O3 \\sim O4 \\sim O5 \\sim
O7 \\sim O8 \\sim O9 \\sim O10 \\sim O11 \\sim O12 \\sim O13 \\sim O14 \\sim
O15 \\sim O16: within 2A with sigma of 0.01 and sigma for terminal atoms of
0.02 within 2A
5. Others
 1*[Sof(C58A)+Sof(H58A)+Sof(H58B)+Sof(H58C)+Sof(C59C)+Sof(H59A)+Sof(H59B)+
 Sof(H59C)]+1*[Sof(C58B)+Sof(H58D)+Sof(H58E)+Sof(H58F)+Sof(C59B)+Sof(H59D)+
 Sof(H59E)+Sof(H59F)]+1*[Sof(C58C)+Sof(H58G)+Sof(H58H)+Sof(H58I)+Sof(C59A)+
 Sof(H59G)+Sof(H59H)+Sof(H59I)]=1 with esd of 0.0001
 Sof(H16A)=Sof(C69B)=Sof(H69B)=Sof(C70A)=Sof(H70A)=Sof(H70B)=Sof(H70C)=
 Sof(C70B)=Sof(H70D)=Sof(H70E)=Sof(H70F)=1-FVAR(1)
 Sof(H16)=Sof(C69A)=Sof(H69A)=Sof(C71A)=Sof(H71A)=Sof(H71B)=Sof(H71C)=
 Sof(C71B)=Sof(H71D)=Sof(H71E)=Sof(H71F)=FVAR(1)
 Sof(C60B)=Sof(H60B)=Sof(C61B)=Sof(H61D)=Sof(H61E)=Sof(H61F)=Sof(C62B)=
 Sof(H62D)=Sof(H62E)=Sof(H62F)=1-FVAR(2)
 Sof(C60A)=Sof(H60A)=Sof(C61A)=Sof(H61A)=Sof(H61B)=Sof(H61C)=Sof(C62A)=
 Sof(H62A)=Sof(H62B)=Sof(H62C)=FVAR(2)
 Sof(C58A)=Sof(H58A)=Sof(H58B)=Sof(H58C)=Sof(C59C)=Sof(H59A)=Sof(H59B)=
 Sof(H59C)=FVAR(3)
 Sof(C58B)=Sof(H58D)=Sof(H58E)=Sof(H58F)=Sof(C59B)=Sof(H59D)=Sof(H59E)=
 Sof(H59F)=FVAR(4)
 Sof(C58C)=Sof(H58G)=Sof(H58H)=Sof(H58I)=Sof(C59A)=Sof(H59G)=Sof(H59H)=
 Sof(H59I)=FVAR(5)
 Fixed Sof: H57B(0.33333) H57(0.33333) H57A(0.33333)
6.a Ternary CH refined with riding coordinates:
 C57(H57B), C57(H57), C57(H57A), C63(H63), C66(H66), C60A(H60A), C69A(H69A),
 C60B(H60B), C69B(H69B)
6.b Secondary CH2 refined with riding coordinates:
 C7(H7A,H7B), C14(H14A,H14B), C21(H21A,H21B), C28(H28A,H28B), C35(H35A,H35B),
 C42(H42A,H42B), C49(H49A,H49B), C56(H56A,H56B)
6.c Aromatic/amide H refined with riding coordinates:
 C3(H3), C4(H4), C5(H5), C9(H9), C10(H10), C11(H11), C16(H16B), C17(H17),
 C18(H18), C23(H23), C24(H24), C25(H25), C30(H30), C31(H31), C32(H32), C37(H37),
  C38(H38), C39(H39), C44(H44), C45(H45), C46(H46), C51(H51), C52(H52), C53(H53)
6.d Idealised Me refined as rotating group:
 C64(H64A,H64B,H64C), C65(H65A,H65B,H65C), C67(H67A,H67B,H67C), C68(H68A,H68B,
 H68C), C58A(H58A,H58B,H58C), C59C(H59A,H59B,H59C), C61A(H61A,H61B,H61C),
 C62A(H62A,H62B,H62C), C71A(H71A,H71B,H71C), C71B(H71D,H71E,H71F), C58B(H58D,
 H58E,H58F), C59B(H59D,H59E,H59F), C61B(H61D,H61E,H61F), C62B(H62D,H62E,H62F),
 C70A(H70A,H70B,H70C), C70B(H70D,H70E,H70F), C58C(H58G,H58H,H58I), C59A(H59G,
 H59H,H59I)
;
_olex2_submission_special_instructions 'No special instructions were received'

loop_
_space_group_symop_operation_xyz
'x, y, z'
'-x+1/2, y+1/2, -z+1/2'
'-x, -y, -z'
'x-1/2, -y-1/2, z-1/2'

loop_
_atom_site_label
_atom_site_type_symbol
_atom_site_fract_x
_atom_site_fract_y
_atom_site_fract_z
_atom_site_U_iso_or_equiv
_atom_site_adp_type
_atom_site_occupancy
_atom_site_site_symmetry_order
_atom_site_calc_flag
_atom_site_refinement_flags_posn
_atom_site_refinement_flags_adp
_atom_site_refinement_flags_occupancy
_atom_site_disorder_assembly
_atom_site_disorder_group
Ti1 Ti 0.31045(4) 0.35498(5) 0.71979(4) 0.0449(3) Uani 1 1 d . . . . .
Ti2 Ti 0.45696(5) 0.41320(5) 0.67508(3) 0.0428(2) Uani 1 1 d . . . . .
Ti3 Ti 0.48001(4) 0.42497(5) 0.81598(3) 0.0378(2) Uani 1 1 d . . . . .
Ti4 Ti 0.62275(5) 0.34336(6) 0.78133(4) 0.0444(3) Uani 1 1 d D U . . .
O1 O 0.23067(17) 0.3624(2) 0.65752(15) 0.0595(10) Uani 1 1 d . U . . .
O2 O 0.36289(16) 0.3646(2) 0.64014(13) 0.0494(9) Uani 1 1 d . U . . .
O3 O 0.50337(17) 0.3584(2) 0.62282(14) 0.0526(9) Uani 1 1 d . U . . .
O4 O 0.67377(17) 0.3347(2) 0.71755(14) 0.0541(9) Uani 1 1 d . U . . .
O5 O 0.70163(16) 0.32717(18) 0.84459(13) 0.0406(8) Uani 1 1 d . U . . .
O7 O 0.42695(17) 0.3926(2) 0.87137(14) 0.0497(8) Uani 1 1 d . U . . .
O8 O 0.26017(17) 0.3861(2) 0.77982(15) 0.0568(9) Uani 1 1 d . U . . .
O9 O 0.40017(15) 0.41390(19) 0.74551(12) 0.0439(8) Uani 1 1 d . . . . .
O10 O 0.53217(15) 0.40150(19) 0.74691(12) 0.0417(8) Uani 1 1 d . . . . .
O11 O 0.56827(15) 0.36994(18) 0.85907(12) 0.0408(8) Uani 1 1 d . U . . .
O12 O 0.3275(2) 0.2528(2) 0.73547(17) 0.0707(11) Uani 1 1 d . U . . .
O13 O 0.4551(2) 0.5144(2) 0.65154(16) 0.0687(10) Uani 1 1 d . U . . .
O14 O 0.49643(18) 0.52921(19) 0.82973(14) 0.0531(9) Uani 1 1 d . U . . .
O15 O 0.58446(17) 0.24259(19) 0.77609(15) 0.0524(9) Uani 1 1 d . U . . .
O16 O 0.6563(2) 0.4778(2) 0.78653(19) 0.0769(12) Uani 1 1 d D U . . .
H16 H 0.6148(7) 0.5010(12) 0.777(4) 0.115 Uiso 0.745(11) 1 d D U P A 1
H16A H 0.681(11) 0.480(4) 0.824(4) 0.115 Uiso 0.255(11) 1 d D U P A 2
C1 C 0.1736(3) 0.4114(3) 0.6342(2) 0.0576(14) Uani 1 1 d . U . . .
C2 C 0.1098(3) 0.4045(4) 0.6586(3) 0.0638(15) Uani 1 1 d . U . . .
C3 C 0.0507(3) 0.4498(4) 0.6300(3) 0.0815(18) Uani 1 1 d . U . . .
H3 H 0.007100 0.446762 0.644409 0.098 Uiso 1 1 calc R U . . .
C4 C 0.0561(4) 0.4999(5) 0.5801(3) 0.098(2) Uani 1 1 d . U . . .
H4 H 0.015658 0.528715 0.560392 0.117 Uiso 1 1 calc R U . . .
C5 C 0.1212(4) 0.5072(4) 0.5595(3) 0.0869(19) Uani 1 1 d . U . . .
H5 H 0.124099 0.541663 0.526531 0.104 Uiso 1 1 calc R U . . .
C6 C 0.1815(3) 0.4649(3) 0.5866(2) 0.0638(15) Uani 1 1 d . U . . .
C7 C 0.2556(3) 0.4752(3) 0.5700(2) 0.0632(15) Uani 1 1 d . U . . .
H7A H 0.289409 0.491047 0.607306 0.076 Uiso 1 1 calc R U . . .
H7B H 0.253084 0.519248 0.540497 0.076 Uiso 1 1 calc R U . . .
C8 C 0.2862(3) 0.4020(3) 0.5426(2) 0.0537(13) Uani 1 1 d . U . . .
C9 C 0.2619(3) 0.3849(4) 0.4796(2) 0.0652(15) Uani 1 1 d . U . . .
H9 H 0.228448 0.419072 0.455546 0.078 Uiso 1 1 calc R U . . .
C10 C 0.2870(3) 0.3175(4) 0.4524(2) 0.0679(15) Uani 1 1 d . U . . .
H10 H 0.270344 0.306853 0.410426 0.081 Uiso 1 1 calc R U . . .
C11 C 0.3363(3) 0.2665(3) 0.4871(2) 0.0591(14) Uani 1 1 d . U . . .
H11 H 0.352936 0.221729 0.468333 0.071 Uiso 1 1 calc R U . . .
C12 C 0.3620(3) 0.2811(3) 0.5505(2) 0.0495(12) Uani 1 1 d . U . . .
C13 C 0.3363(3) 0.3489(3) 0.5769(2) 0.0478(12) Uani 1 1 d . U . . .
C14 C 0.4163(3) 0.2224(3) 0.5861(2) 0.0576(14) Uani 1 1 d . U . . .
H14A H 0.419526 0.230919 0.630433 0.069 Uiso 1 1 calc R U . . .
H14B H 0.399569 0.167686 0.576544 0.069 Uiso 1 1 calc R U . . .
C15 C 0.4907(3) 0.2330(3) 0.5698(2) 0.0556(13) Uani 1 1 d . U . . .
C16 C 0.5195(3) 0.1766(4) 0.5339(3) 0.0726(16) Uani 1 1 d . U . . .
H16B H 0.493150 0.130362 0.520189 0.087 Uiso 1 1 calc R U . . .
C17 C 0.5870(3) 0.1889(4) 0.5185(3) 0.0844(18) Uani 1 1 d . U . . .
H17 H 0.605455 0.150792 0.494411 0.101 Uiso 1 1 calc R U . . .
C18 C 0.6268(3) 0.2559(4) 0.5379(3) 0.0722(16) Uani 1 1 d . U . . .
H18 H 0.672043 0.262956 0.526891 0.087 Uiso 1 1 calc R U . . .
C19 C 0.6003(3) 0.3145(3) 0.5743(2) 0.0564(13) Uani 1 1 d . U . . .
C20 C 0.5318(3) 0.3015(3) 0.5893(2) 0.0498(12) Uani 1 1 d . U . . .
C21 C 0.6428(3) 0.3907(3) 0.5950(2) 0.0561(13) Uani 1 1 d . U . . .
H21A H 0.644684 0.423590 0.558691 0.067 Uiso 1 1 calc R U . . .
H21B H 0.617071 0.421088 0.621970 0.067 Uiso 1 1 calc R U . . .
C22 C 0.7197(3) 0.3754(3) 0.6292(2) 0.0502(12) Uani 1 1 d . U . . .
C23 C 0.7785(3) 0.3900(4) 0.6008(2) 0.0617(14) Uani 1 1 d . U . . .
H23 H 0.770392 0.410718 0.560553 0.074 Uiso 1 1 calc R U . . .
C24 C 0.8482(3) 0.3748(4) 0.6303(3) 0.0678(15) Uani 1 1 d . U . . .
H24 H 0.886890 0.384860 0.610288 0.081 Uiso 1 1 calc R U . . .
C25 C 0.8606(3) 0.3442(3) 0.6905(2) 0.0604(14) Uani 1 1 d . U . . .
H25 H 0.908031 0.333398 0.710407 0.072 Uiso 1 1 calc R U . . .
C26 C 0.8037(3) 0.3295(3) 0.7217(2) 0.0475(12) Uani 1 1 d . U . . .
C27 C 0.7326(3) 0.3469(3) 0.6903(2) 0.0469(12) Uani 1 1 d . U . . .
C28 C 0.8202(3) 0.2941(3) 0.7869(2) 0.0520(13) Uani 1 1 d . U . . .
H28A H 0.782961 0.254765 0.790722 0.062 Uiso 1 1 calc R U . . .
H28B H 0.866191 0.265618 0.792013 0.062 Uiso 1 1 calc R U . . .
C29 C 0.8244(3) 0.3544(3) 0.8392(2) 0.0477(12) Uani 1 1 d . U . . .
C30 C 0.8878(3) 0.3978(4) 0.8622(2) 0.0612(14) Uani 1 1 d . U . . .
H30 H 0.929547 0.388554 0.845915 0.073 Uiso 1 1 calc R U . . .
C31 C 0.8888(3) 0.4542(4) 0.9088(2) 0.0702(16) Uani 1 1 d . U . . .
H31 H 0.931546 0.481993 0.924208 0.084 Uiso 1 1 calc R U . . .
C32 C 0.8274(3) 0.4696(3) 0.9324(2) 0.0589(14) Uani 1 1 d . U . . .
H32 H 0.828798 0.508827 0.963010 0.071 Uiso 1 1 calc R U . . .
C33 C 0.7628(3) 0.4277(3) 0.9116(2) 0.0470(12) Uani 1 1 d . U . . .
C34 C 0.7632(3) 0.3693(3) 0.8651(2) 0.0437(12) Uani 1 1 d . U . . .
C35 C 0.6932(3) 0.4468(3) 0.9342(2) 0.0495(13) Uani 1 1 d . U . . .
H35A H 0.660206 0.473400 0.900869 0.059 Uiso 1 1 calc R U . . .
H35B H 0.704236 0.484556 0.968532 0.059 Uiso 1 1 calc R U . . .
C36 C 0.6546(3) 0.3744(3) 0.9555(2) 0.0445(11) Uani 1 1 d . U . . .
C37 C 0.6819(3) 0.3392(3) 1.0132(2) 0.0526(13) Uani 1 1 d . U . . .
H37 H 0.723644 0.360575 1.037525 0.063 Uiso 1 1 calc R U . . .
C38 C 0.6493(3) 0.2745(4) 1.0352(2) 0.0636(15) Uani 1 1 d . U . . .
H38 H 0.669127 0.251613 1.073392 0.076 Uiso 1 1 calc R U . . .
C39 C 0.5867(3) 0.2437(3) 0.9999(2) 0.0574(14) Uani 1 1 d . U . . .
H39 H 0.564178 0.199838 1.014862 0.069 Uiso 1 1 calc R U . . .
C40 C 0.5558(3) 0.2769(3) 0.9415(2) 0.0451(11) Uani 1 1 d . U . . .
C41 C 0.5923(2) 0.3405(3) 0.91961(19) 0.0403(11) Uani 1 1 d . U . . .
C42 C 0.4857(3) 0.2411(3) 0.9070(2) 0.0551(13) Uani 1 1 d . U . . .
H42A H 0.487094 0.183009 0.912567 0.066 Uiso 1 1 calc R U . . .
H42B H 0.481352 0.252059 0.862901 0.066 Uiso 1 1 calc R U . . .
C43 C 0.4198(3) 0.2744(3) 0.9291(2) 0.0584(13) Uani 1 1 d . U . . .
C44 C 0.3860(3) 0.2346(4) 0.9717(3) 0.0828(18) Uani 1 1 d . U . . .
H44 H 0.404172 0.185135 0.987545 0.099 Uiso 1 1 calc R U . . .
C45 C 0.3258(4) 0.2668(4) 0.9912(3) 0.0951(19) Uani 1 1 d . U . . .
H45 H 0.305498 0.240161 1.021200 0.114 Uiso 1 1 calc R U . . .
C46 C 0.2958(3) 0.3386(4) 0.9662(3) 0.0813(17) Uani 1 1 d . U . . .
H46 H 0.253662 0.358091 0.977728 0.098 Uiso 1 1 calc R U . . .
C47 C 0.3280(3) 0.3819(3) 0.9240(2) 0.0557(13) Uani 1 1 d . U . . .
C48 C 0.3910(3) 0.3492(3) 0.9086(2) 0.0485(12) Uani 1 1 d . U . . .
C49 C 0.2969(3) 0.4598(3) 0.8958(2) 0.0546(13) Uani 1 1 d . U . . .
H49A H 0.326288 0.478673 0.866611 0.065 Uiso 1 1 calc R U . . .
H49B H 0.299710 0.499893 0.928490 0.065 Uiso 1 1 calc R U . . .
C50 C 0.2193(3) 0.4525(3) 0.8627(2) 0.0544(13) Uani 1 1 d . U . . .
C51 C 0.1624(3) 0.4831(4) 0.8883(3) 0.0701(16) Uani 1 1 d . U . . .
H51 H 0.172835 0.510883 0.925853 0.084 Uiso 1 1 calc R U . . .
C52 C 0.0913(3) 0.4735(4) 0.8596(3) 0.0820(17) Uani 1 1 d . U . . .
H52 H 0.053909 0.495551 0.876874 0.098 Uiso 1 1 calc R U . . .
C53 C 0.0760(3) 0.4303(4) 0.8044(3) 0.0783(17) Uani 1 1 d . U . . .
H53 H 0.027765 0.421931 0.785752 0.094 Uiso 1 1 calc R U . . .
C54 C 0.1304(3) 0.3990(3) 0.7759(3) 0.0616(14) Uani 1 1 d . U . . .
C55 C 0.2028(3) 0.4119(3) 0.8053(2) 0.0539(13) Uani 1 1 d . U . . .
C56 C 0.1093(3) 0.3531(4) 0.7151(3) 0.0670(15) Uani 1 1 d . U . . .
H56A H 0.142849 0.308537 0.714823 0.080 Uiso 1 1 calc R U . . .
H56B H 0.061109 0.330617 0.712838 0.080 Uiso 1 1 calc R U . . .
C57 C 0.3053(5) 0.1787(5) 0.7549(5) 0.127(3) Uani 1 1 d D U . . .
H57B H 0.352420 0.151293 0.760290 0.152 Uiso 0.3333 1 calc R U P B 3
H57 H 0.289418 0.198092 0.792508 0.152 Uiso 0.3333 1 calc R U P C 1
H57A H 0.266968 0.170578 0.718266 0.152 Uiso 0.3333 1 calc R U P D 2
C63 C 0.4812(4) 0.5919(4) 0.8710(3) 0.0844(18) Uani 1 1 d . U . . .
H63 H 0.428214 0.590279 0.866915 0.101 Uiso 1 1 calc R U . . .
C64 C 0.4951(6) 0.6698(5) 0.8506(4) 0.152(4) Uani 1 1 d . U . . .
H64A H 0.480826 0.709085 0.878324 0.228 Uiso 1 1 calc R U . . .
H64B H 0.467860 0.678217 0.809381 0.228 Uiso 1 1 calc R U . . .
H64C H 0.546030 0.675412 0.850341 0.228 Uiso 1 1 calc R U . . .
C65 C 0.5074(5) 0.5728(4) 0.9351(3) 0.119(3) Uani 1 1 d . U . . .
H65A H 0.559608 0.573313 0.943439 0.179 Uiso 1 1 calc R U . . .
H65B H 0.490526 0.520147 0.944027 0.179 Uiso 1 1 calc R U . . .
H65C H 0.489755 0.611982 0.960968 0.179 Uiso 1 1 calc R U . . .
C66 C 0.6101(4) 0.1641(3) 0.7708(3) 0.0728(16) Uani 1 1 d . U . . .
H66 H 0.662526 0.169687 0.772305 0.087 Uiso 1 1 calc R U . . .
C67 C 0.5816(5) 0.1279(5) 0.7107(4) 0.141(3) Uani 1 1 d . U . . .
H67A H 0.601047 0.074438 0.709284 0.212 Uiso 1 1 calc R U . . .
H67B H 0.595430 0.160047 0.678318 0.212 Uiso 1 1 calc R U . . .
H67C H 0.529600 0.125131 0.704781 0.212 Uiso 1 1 calc R U . . .
C68 C 0.6030(4) 0.1145(4) 0.8254(3) 0.114(3) Uani 1 1 d . U . . .
H68A H 0.553102 0.099234 0.822850 0.171 Uiso 1 1 calc R U . . .
H68B H 0.618925 0.145110 0.862757 0.171 Uiso 1 1 calc R U . . .
H68C H 0.632405 0.066933 0.826225 0.171 Uiso 1 1 calc R U . . .
C58A C 0.3590(10) 0.1265(11) 0.7843(10) 0.131(6) Uani 0.464(3) 1 d D U P E 1
H58A H 0.391185 0.113359 0.756393 0.197 Uiso 0.464(3) 1 calc R U P E 1
H58B H 0.336833 0.078062 0.795963 0.197 Uiso 0.464(3) 1 calc R U P E 1
H58C H 0.385961 0.151994 0.820828 0.197 Uiso 0.464(3) 1 calc R U P E 1
C59C C 0.2335(8) 0.1481(12) 0.7224(10) 0.125(5) Uani 0.464(3) 1 d D U P E 1
H59A H 0.234477 0.090255 0.721186 0.187 Uiso 0.464(3) 1 calc R U P E 1
H59B H 0.223192 0.168897 0.680729 0.187 Uiso 0.464(3) 1 calc R U P E 1
H59C H 0.196375 0.165457 0.744414 0.187 Uiso 0.464(3) 1 calc R U P E 1
C60A C 0.4417(14) 0.5817(14) 0.6006(11) 0.106(3) Uani 0.451(15) 1 d . U P F 1
H60A H 0.390857 0.585720 0.579393 0.127 Uiso 0.451(15) 1 calc R U P F 1
C61A C 0.4677(15) 0.6567(13) 0.6501(10) 0.133(5) Uani 0.451(15) 1 d . U P F 1
H61A H 0.436583 0.658879 0.680239 0.199 Uiso 0.451(15) 1 calc R U P F 1
H61B H 0.464725 0.706762 0.627657 0.199 Uiso 0.451(15) 1 calc R U P F 1
H61C H 0.516957 0.647854 0.670852 0.199 Uiso 0.451(15) 1 calc R U P F 1
C62A C 0.4891(14) 0.5551(16) 0.5615(10) 0.133(6) Uani 0.451(15) 1 d . U P F 1
H62A H 0.490402 0.594503 0.529513 0.200 Uiso 0.451(15) 1 calc R U P F 1
H62B H 0.472099 0.504648 0.542741 0.200 Uiso 0.451(15) 1 calc R U P F 1
H62C H 0.537100 0.548258 0.585632 0.200 Uiso 0.451(15) 1 calc R U P F 1
C69A C 0.7065(5) 0.5382(5) 0.7762(4) 0.066(2) Uani 0.745(11) 1 d D U P A 1
H69A H 0.756234 0.516997 0.785063 0.079 Uiso 0.745(11) 1 calc R U P A 1
C71A C 0.6861(7) 0.5654(9) 0.7067(7) 0.076(4) Uani 0.745(11) 1 d . U P A 1
H71A H 0.641227 0.594979 0.700472 0.113 Uiso 0.745(11) 1 calc R U P A 1
H71B H 0.680541 0.518774 0.680186 0.113 Uiso 0.745(11) 1 calc R U P A 1
H71C H 0.723887 0.599207 0.696643 0.113 Uiso 0.745(11) 1 calc R U P A 1
C71B C 0.6998(7) 0.6102(11) 0.8169(9) 0.089(4) Uani 0.745(11) 1 d . U P A 1
H71D H 0.653687 0.635888 0.802954 0.134 Uiso 0.745(11) 1 calc R U P A 1
H71E H 0.738178 0.647750 0.814383 0.134 Uiso 0.745(11) 1 calc R U P A 1
H71F H 0.703261 0.592810 0.859189 0.134 Uiso 0.745(11) 1 calc R U P A 1
C58B C 0.3491(17) 0.1131(16) 0.7414(16) 0.134(7) Uani 0.297(3) 1 d D U P E 2
H58D H 0.347588 0.110329 0.697355 0.201 Uiso 0.297(3) 1 calc R U P E 2
H58E H 0.330828 0.063614 0.755370 0.201 Uiso 0.297(3) 1 calc R U P E 2
H58F H 0.398346 0.121078 0.762478 0.201 Uiso 0.297(3) 1 calc R U P E 2
C59B C 0.2542(14) 0.1832(19) 0.8004(13) 0.120(6) Uani 0.297(3) 1 d D U P E 2
H59D H 0.272312 0.221556 0.832482 0.180 Uiso 0.297(3) 1 calc R U P E 2
H59E H 0.250651 0.131110 0.818763 0.180 Uiso 0.297(3) 1 calc R U P E 2
H59F H 0.206975 0.199873 0.779044 0.180 Uiso 0.297(3) 1 calc R U P E 2
C60B C 0.4681(12) 0.5864(13) 0.6262(9) 0.108(3) Uani 0.549(15) 1 d . U P F 2
H60B H 0.503820 0.604162 0.662307 0.130 Uiso 0.549(15) 1 calc R U P F 2
C61B C 0.4092(12) 0.6494(10) 0.6359(9) 0.135(5) Uani 0.549(15) 1 d . U P F 2
H61D H 0.366949 0.643029 0.603839 0.202 Uiso 0.549(15) 1 calc R U P F 2
H61E H 0.428302 0.702887 0.634035 0.202 Uiso 0.549(15) 1 calc R U P F 2
H61F H 0.396125 0.641020 0.675840 0.202 Uiso 0.549(15) 1 calc R U P F 2
C62B C 0.5105(11) 0.6037(12) 0.5842(9) 0.130(5) Uani 0.549(15) 1 d . U P F 2
H62D H 0.486856 0.586012 0.543663 0.196 Uiso 0.549(15) 1 calc R U P F 2
H62E H 0.556341 0.576496 0.595646 0.196 Uiso 0.549(15) 1 calc R U P F 2
H62F H 0.518553 0.660861 0.583489 0.196 Uiso 0.549(15) 1 calc R U P F 2
C69B C 0.6533(17) 0.5546(11) 0.7585(10) 0.074(4) Uani 0.255(11) 1 d D U P A 2
H69B H 0.606394 0.581608 0.745383 0.089 Uiso 0.255(11) 1 calc R U P A 2
C70A C 0.728(2) 0.605(3) 0.820(3) 0.072(7) Uani 0.255(11) 1 d . U P A 2
H70A H 0.774970 0.584132 0.815182 0.108 Uiso 0.255(11) 1 calc R U P A 2
H70B H 0.720002 0.592646 0.860755 0.108 Uiso 0.255(11) 1 calc R U P A 2
H70C H 0.727181 0.662007 0.813567 0.108 Uiso 0.255(11) 1 calc R U P A 2
C70B C 0.715(2) 0.553(3) 0.711(2) 0.070(6) Uani 0.255(11) 1 d . U P A 2
H70D H 0.725763 0.607741 0.700359 0.105 Uiso 0.255(11) 1 calc R U P A 2
H70E H 0.695480 0.524254 0.673518 0.105 Uiso 0.255(11) 1 calc R U P A 2
H70F H 0.758744 0.527562 0.731601 0.105 Uiso 0.255(11) 1 calc R U P A 2
C58C C 0.295(2) 0.174(3) 0.8195(11) 0.134(7) Uani 0.239(3) 1 d D U P E 3
H58G H 0.340955 0.181748 0.846974 0.201 Uiso 0.239(3) 1 calc R U P E 3
H58H H 0.276430 0.121335 0.826947 0.201 Uiso 0.239(3) 1 calc R U P E 3
H58I H 0.261436 0.214357 0.827058 0.201 Uiso 0.239(3) 1 calc R U P E 3
C59A C 0.270(2) 0.138(2) 0.6961(13) 0.127(7) Uani 0.239(3) 1 d D U P E 3
H59G H 0.247984 0.088830 0.705786 0.190 Uiso 0.239(3) 1 calc R U P E 3
H59H H 0.306635 0.126179 0.671581 0.190 Uiso 0.239(3) 1 calc R U P E 3
H59I H 0.234238 0.172978 0.673003 0.190 Uiso 0.239(3) 1 calc R U P E 3

loop_
_atom_site_aniso_label
_atom_site_aniso_U_11
_atom_site_aniso_U_22
_atom_site_aniso_U_33
_atom_site_aniso_U_23
_atom_site_aniso_U_13
_atom_site_aniso_U_12
Ti1 0.0421(5) 0.0499(6) 0.0424(5) -0.0030(4) 0.0069(4) 0.0009(4)
Ti2 0.0450(5) 0.0520(6) 0.0307(5) 0.0006(4) 0.0052(4) -0.0005(4)
Ti3 0.0424(5) 0.0415(5) 0.0302(4) -0.0012(4) 0.0082(3) 0.0011(4)
Ti4 0.0431(5) 0.0567(6) 0.0342(5) 0.0006(4) 0.0091(4) 0.0061(4)
O1 0.042(2) 0.075(3) 0.059(2) -0.0001(18) 0.0030(16) 0.0049(19)
O2 0.0489(19) 0.065(2) 0.0322(17) -0.0088(15) 0.0023(14) -0.0020(17)
O3 0.049(2) 0.073(3) 0.0384(18) -0.0124(17) 0.0141(15) -0.0043(18)
O4 0.0421(19) 0.078(3) 0.0446(19) 0.0041(17) 0.0150(15) 0.0037(18)
O5 0.0422(18) 0.0420(19) 0.0379(17) -0.0004(14) 0.0084(13) -0.0010(15)
O7 0.051(2) 0.058(2) 0.0431(19) 0.0074(16) 0.0159(15) 0.0023(17)
O8 0.046(2) 0.068(2) 0.059(2) -0.0166(18) 0.0141(16) -0.0023(18)
O9 0.0404(18) 0.058(2) 0.0338(17) -0.0036(15) 0.0070(13) -0.0012(16)
O10 0.0434(18) 0.053(2) 0.0303(16) 0.0035(14) 0.0096(13) 0.0032(16)
O11 0.0435(18) 0.047(2) 0.0326(16) 0.0033(14) 0.0077(13) 0.0031(15)
O12 0.080(3) 0.045(2) 0.091(3) 0.007(2) 0.026(2) 0.006(2)
O13 0.086(3) 0.054(2) 0.067(2) 0.0197(19) 0.0142(19) 0.006(2)
O14 0.070(2) 0.043(2) 0.0458(19) -0.0089(16) 0.0086(16) 0.0009(17)
O15 0.055(2) 0.038(2) 0.065(2) -0.0060(16) 0.0165(16) -0.0070(17)
O16 0.084(3) 0.063(3) 0.078(3) 0.015(2) 0.001(2) -0.026(2)
C1 0.049(3) 0.060(3) 0.058(3) -0.018(3) -0.005(2) 0.004(3)
C2 0.047(3) 0.069(4) 0.070(3) -0.031(3) -0.003(3) 0.002(3)
C3 0.054(3) 0.097(5) 0.089(4) -0.031(4) 0.003(3) 0.015(3)
C4 0.077(4) 0.102(5) 0.102(5) -0.014(4) -0.014(4) 0.035(4)
C5 0.088(4) 0.079(4) 0.085(4) -0.006(3) -0.006(3) 0.029(4)
C6 0.073(3) 0.057(3) 0.056(3) -0.016(3) -0.002(3) 0.013(3)
C7 0.078(4) 0.057(3) 0.049(3) 0.001(3) -0.001(3) 0.003(3)
C8 0.058(3) 0.057(3) 0.044(3) -0.003(2) 0.004(2) -0.004(3)
C9 0.073(3) 0.072(4) 0.044(3) 0.005(3) -0.006(3) 0.004(3)
C10 0.078(4) 0.080(4) 0.040(3) -0.013(3) -0.002(3) -0.004(3)
C11 0.063(3) 0.064(3) 0.048(3) -0.012(3) 0.006(2) -0.007(3)
C12 0.048(3) 0.058(3) 0.043(3) -0.009(2) 0.007(2) -0.009(2)
C13 0.051(3) 0.057(3) 0.035(2) -0.005(2) 0.006(2) -0.006(2)
C14 0.058(3) 0.057(3) 0.055(3) -0.003(3) 0.004(2) -0.005(3)
C15 0.054(3) 0.061(3) 0.049(3) -0.004(2) 0.000(2) 0.002(3)
C16 0.067(4) 0.070(4) 0.074(4) -0.021(3) -0.002(3) 0.006(3)
C17 0.066(4) 0.098(4) 0.087(4) -0.036(3) 0.008(3) 0.018(4)
C18 0.055(3) 0.090(4) 0.071(3) -0.026(3) 0.010(3) 0.008(3)
C19 0.055(3) 0.075(3) 0.039(3) -0.008(2) 0.006(2) 0.004(3)
C20 0.054(3) 0.065(3) 0.030(2) -0.004(2) 0.008(2) 0.006(3)
C21 0.055(3) 0.074(4) 0.042(3) 0.001(3) 0.017(2) 0.002(3)
C22 0.046(3) 0.065(3) 0.042(3) -0.007(2) 0.014(2) -0.005(2)
C23 0.061(3) 0.085(4) 0.043(3) -0.006(3) 0.019(2) -0.011(3)
C24 0.055(3) 0.097(4) 0.058(3) -0.015(3) 0.028(3) -0.018(3)
C25 0.043(3) 0.084(4) 0.056(3) -0.018(3) 0.014(2) -0.009(3)
C26 0.044(3) 0.054(3) 0.045(3) -0.014(2) 0.013(2) 0.000(2)
C27 0.043(3) 0.060(3) 0.041(3) -0.008(2) 0.017(2) -0.003(2)
C28 0.042(3) 0.058(3) 0.058(3) 0.002(3) 0.012(2) 0.007(2)
C29 0.043(3) 0.057(3) 0.042(3) 0.007(2) 0.005(2) -0.001(2)
C30 0.052(3) 0.083(4) 0.049(3) 0.002(3) 0.011(2) -0.010(3)
C31 0.063(4) 0.088(4) 0.056(3) -0.003(3) 0.001(3) -0.023(3)
C32 0.064(3) 0.066(4) 0.044(3) -0.005(3) 0.004(2) -0.014(3)
C33 0.055(3) 0.048(3) 0.036(2) 0.001(2) 0.002(2) -0.006(2)
C34 0.047(3) 0.046(3) 0.035(2) 0.008(2) 0.000(2) -0.003(2)
C35 0.059(3) 0.049(3) 0.037(3) -0.009(2) 0.001(2) 0.000(3)
C36 0.054(3) 0.049(3) 0.030(2) -0.003(2) 0.009(2) 0.008(2)
C37 0.057(3) 0.063(3) 0.037(3) -0.002(2) 0.007(2) 0.013(3)
C38 0.073(4) 0.072(4) 0.046(3) 0.014(3) 0.012(3) 0.017(3)
C39 0.075(3) 0.051(3) 0.052(3) 0.016(2) 0.028(3) 0.012(3)
C40 0.053(3) 0.043(3) 0.042(3) 0.002(2) 0.018(2) 0.006(2)
C41 0.050(3) 0.045(3) 0.027(2) 0.004(2) 0.0108(19) 0.010(2)
C42 0.063(3) 0.042(3) 0.063(3) 0.004(2) 0.021(3) 0.002(3)
C43 0.060(3) 0.054(3) 0.065(3) 0.010(3) 0.023(2) -0.007(3)
C44 0.073(4) 0.077(4) 0.106(4) 0.032(3) 0.036(3) 0.006(3)
C45 0.084(4) 0.105(5) 0.109(4) 0.045(4) 0.051(4) 0.007(4)
C46 0.070(4) 0.098(4) 0.086(4) 0.024(3) 0.042(3) 0.011(3)
C47 0.056(3) 0.066(3) 0.050(3) 0.005(3) 0.021(2) 0.004(3)
C48 0.052(3) 0.056(3) 0.040(3) 0.004(2) 0.014(2) -0.001(3)
C49 0.052(3) 0.067(3) 0.048(3) -0.005(3) 0.017(2) 0.001(3)
C50 0.048(3) 0.068(3) 0.051(3) -0.003(3) 0.018(2) 0.004(3)
C51 0.057(3) 0.093(4) 0.065(3) -0.013(3) 0.022(3) 0.003(3)
C52 0.053(3) 0.111(5) 0.088(4) -0.020(4) 0.027(3) 0.003(3)
C53 0.052(3) 0.099(4) 0.085(4) -0.015(3) 0.016(3) -0.005(3)
C54 0.045(3) 0.071(3) 0.072(3) -0.009(3) 0.020(2) -0.004(3)
C55 0.047(3) 0.057(3) 0.061(3) -0.004(3) 0.020(2) 0.004(2)
C56 0.041(3) 0.074(4) 0.087(4) -0.021(3) 0.015(3) -0.013(3)
C57 0.124(6) 0.084(5) 0.166(6) 0.020(5) 0.013(5) -0.005(5)
C63 0.127(5) 0.057(4) 0.069(4) -0.010(3) 0.018(4) 0.006(4)
C64 0.264(11) 0.067(6) 0.136(7) -0.010(5) 0.069(7) 0.016(6)
C65 0.190(8) 0.101(6) 0.060(4) -0.028(4) 0.005(4) 0.042(5)
C66 0.092(4) 0.047(3) 0.080(4) -0.003(3) 0.020(3) -0.001(3)
C67 0.206(9) 0.089(6) 0.111(6) -0.043(5) -0.016(6) 0.031(6)
C68 0.147(7) 0.079(5) 0.122(6) 0.025(5) 0.040(5) 0.019(5)
C58A 0.140(11) 0.080(9) 0.152(12) 0.037(10) -0.031(10) 0.009(9)
C59C 0.093(10) 0.085(9) 0.192(12) 0.004(10) 0.014(9) -0.034(9)
C60A 0.116(7) 0.088(6) 0.110(7) 0.025(6) 0.015(6) -0.006(6)
C61A 0.143(11) 0.089(9) 0.155(10) 0.019(9) 0.000(10) -0.011(10)
C62A 0.166(11) 0.114(11) 0.119(11) 0.036(10) 0.025(10) -0.002(11)
C69A 0.072(5) 0.051(4) 0.074(4) 0.002(4) 0.011(4) -0.014(4)
C71A 0.096(9) 0.063(7) 0.065(5) 0.004(5) 0.010(7) -0.016(7)
C71B 0.112(10) 0.064(7) 0.092(6) -0.004(5) 0.021(9) -0.023(9)
C58B 0.147(12) 0.082(11) 0.168(14) 0.005(12) 0.018(13) 0.008(11)
C59B 0.104(12) 0.087(11) 0.169(13) 0.035(11) 0.027(11) -0.012(11)
C60B 0.124(7) 0.088(6) 0.111(7) 0.027(6) 0.019(6) -0.006(6)
C61B 0.141(11) 0.085(9) 0.168(10) 0.019(8) 0.005(10) 0.016(9)
C62B 0.149(10) 0.108(9) 0.134(10) 0.039(8) 0.026(8) -0.029(9)
C69B 0.081(7) 0.057(6) 0.081(6) 0.010(6) 0.005(6) -0.016(6)
C70A 0.077(13) 0.055(10) 0.078(10) -0.005(9) -0.001(12) -0.010(12)
C70B 0.078(13) 0.054(11) 0.077(10) 0.014(10) 0.009(12) -0.014(11)
C58C 0.137(13) 0.092(12) 0.157(13) 0.038(12) -0.013(12) -0.008(12)
C59A 0.131(13) 0.080(12) 0.169(14) -0.006(12) 0.024(12) -0.019(12)

loop_
_atom_type_symbol
_atom_type_description
_atom_type_scat_dispersion_real
_atom_type_scat_dispersion_imag
_atom_type_scat_source
C C 0.0033 0.0016 'International Tables Vol C Tables 4.2.6.8 and 6.1.1.4'
H H 0.0000 0.0000 'International Tables Vol C Tables 4.2.6.8 and 6.1.1.4'
O O 0.0106 0.0060 'International Tables Vol C Tables 4.2.6.8 and 6.1.1.4'
Ti Ti 0.2776 0.4457 'International Tables Vol C Tables 4.2.6.8 and 6.1.1.4'

loop_
_geom_angle_atom_site_label_1
_geom_angle_atom_site_label_2
_geom_angle_atom_site_label_3
_geom_angle
_geom_angle_site_symmetry_1
_geom_angle_site_symmetry_3
_geom_angle_publ_flag
O1 Ti1 Ti2 112.13(12) . . ?
O1 Ti1 O2 79.97(14) . . ?
O1 Ti1 O9 136.65(15) . . ?
O2 Ti1 Ti2 36.21(8) . . ?
O8 Ti1 Ti2 135.61(11) . . ?
O8 Ti1 O1 93.26(15) . . ?
O8 Ti1 O2 158.74(15) . . ?
O8 Ti1 O9 100.66(14) . . ?
O9 Ti1 Ti2 36.44(9) . . ?
O9 Ti1 O2 72.30(12) . . ?
O12 Ti1 Ti2 102.41(13) . . ?
O12 Ti1 O1 107.82(18) . . ?
O12 Ti1 O2 97.79(16) . . ?
O12 Ti1 O8 103.47(17) . . ?
O12 Ti1 O9 108.41(16) . . ?
Ti3 Ti2 Ti1 71.30(3) . . ?
O2 Ti2 Ti1 40.66(9) . . ?
O2 Ti2 Ti3 111.66(9) . . ?
O2 Ti2 O9 74.78(12) . . ?
O3 Ti2 Ti1 125.36(11) . . ?
O3 Ti2 Ti3 132.92(11) . . ?
O3 Ti2 O2 92.89(14) . . ?
O3 Ti2 O9 150.06(15) . . ?
O3 Ti2 O10 95.80(14) . . ?
O9 Ti2 Ti1 34.49(8) . . ?
O9 Ti2 Ti3 39.15(8) . . ?
O10 Ti2 Ti1 104.94(10) . . ?
O10 Ti2 Ti3 39.68(9) . . ?
O10 Ti2 O2 138.50(14) . . ?
O10 Ti2 O9 77.72(12) . . ?
O13 Ti2 Ti1 113.80(13) . . ?
O13 Ti2 Ti3 103.17(12) . . ?
O13 Ti2 O2 108.19(16) . . ?
O13 Ti2 O3 106.31(17) . . ?
O13 Ti2 O9 103.47(15) . . ?
O13 Ti2 O10 108.02(16) . . ?
Ti2 Ti3 Ti4 72.55(3) . . ?
O7 Ti3 Ti2 132.62(11) . . ?
O7 Ti3 Ti4 128.81(11) . . ?
O7 Ti3 O9 93.80(14) . . ?
O7 Ti3 O10 150.75(15) . . ?
O7 Ti3 O11 93.45(14) . . ?
O9 Ti3 Ti2 41.20(9) . . ?
O9 Ti3 Ti4 108.90(10) . . ?
O9 Ti3 O10 78.08(12) . . ?
O9 Ti3 O11 142.05(13) . . ?
O10 Ti3 Ti2 38.00(8) . . ?
O10 Ti3 Ti4 35.68(8) . . ?
O11 Ti3 Ti2 113.80(9) . . ?
O11 Ti3 Ti4 41.89(9) . . ?
O11 Ti3 O10 77.56(12) . . ?
O14 Ti3 Ti2 102.84(10) . . ?
O14 Ti3 Ti4 108.99(12) . . ?
O14 Ti3 O7 106.17(15) . . ?
O14 Ti3 O9 108.05(14) . . ?
O14 Ti3 O10 103.06(14) . . ?
O14 Ti3 O11 105.52(14) . . ?
O4 Ti4 Ti3 141.82(11) . . ?
O4 Ti4 O5 95.78(14) . . ?
O4 Ti4 O10 106.29(13) . . ?
O4 Ti4 O11 172.29(15) . . ?
O4 Ti4 O16 86.42(17) . . ?
O5 Ti4 Ti3 118.00(10) . . ?
O5 Ti4 O10 150.17(13) . . ?
O5 Ti4 O11 82.58(12) . . ?
O5 Ti4 O16 86.05(14) . . ?
O10 Ti4 Ti3 35.91(8) . . ?
O10 Ti4 O11 72.85(11) . . ?
O10 Ti4 O16 75.78(14) . . ?
O11 Ti4 Ti3 36.95(7) . . ?
O11 Ti4 O16 85.96(15) . . ?
O15 Ti4 Ti3 93.79(11) . . ?
O15 Ti4 O4 97.80(15) . . ?
O15 Ti4 O5 99.51(14) . . ?
O15 Ti4 O10 97.14(14) . . ?
O15 Ti4 O11 89.90(13) . . ?
O15 Ti4 O16 172.60(16) . . ?
O16 Ti4 Ti3 79.22(12) . . ?
C1 O1 Ti1 142.5(3) . . ?
Ti2 O2 Ti1 103.14(13) . . ?
C13 O2 Ti1 130.5(3) . . ?
C13 O2 Ti2 126.0(3) . . ?
C20 O3 Ti2 166.3(3) . . ?
C27 O4 Ti4 153.9(3) . . ?
C34 O5 Ti4 133.5(3) . . ?
C48 O7 Ti3 165.4(3) . . ?
C55 O8 Ti1 158.5(3) . . ?
Ti1 O9 Ti2 109.07(13) . . ?
Ti1 O9 Ti3 140.84(17) . . ?
Ti3 O9 Ti2 99.64(14) . . ?
Ti2 O10 Ti3 102.32(14) . . ?
Ti2 O10 Ti4 144.17(16) . . ?
Ti4 O10 Ti3 108.41(13) . . ?
Ti3 O11 Ti4 101.16(12) . . ?
C41 O11 Ti3 134.9(3) . . ?
C41 O11 Ti4 123.4(3) . . ?
C57 O12 Ti1 149.8(5) . . ?
C60A O13 Ti2 152.1(10) . . ?
C60B O13 Ti2 165.1(9) . . ?
C63 O14 Ti3 139.7(4) . . ?
C66 O15 Ti4 136.4(4) . . ?
Ti4 O16 H16 101.2(15) . . ?
Ti4 O16 H16A 100.1(14) . . ?
C69A O16 Ti4 148.6(5) . . ?
C69A O16 H16 104.1(16) . . ?
C69B O16 Ti4 149.4(10) . . ?
C69B O16 H16A 110.4(15) . . ?
O1 C1 C2 118.3(5) . . ?
O1 C1 C6 118.2(5) . . ?
C6 C1 C2 123.5(5) . . ?
C1 C2 C56 119.7(5) . . ?
C3 C2 C1 116.8(6) . . ?
C3 C2 C56 123.5(6) . . ?
C2 C3 H3 119.7 . . ?
C2 C3 C4 120.6(6) . . ?
C4 C3 H3 119.7 . . ?
C3 C4 H4 119.8 . . ?
C5 C4 C3 120.4(6) . . ?
C5 C4 H4 119.8 . . ?
C4 C5 H5 119.3 . . ?
C6 C5 C4 121.5(7) . . ?
C6 C5 H5 119.3 . . ?
C1 C6 C7 118.8(5) . . ?
C5 C6 C1 117.1(6) . . ?
C5 C6 C7 124.0(6) . . ?
C6 C7 H7A 108.3 . . ?
C6 C7 H7B 108.3 . . ?
C6 C7 C8 116.0(5) . . ?
H7A C7 H7B 107.4 . . ?
C8 C7 H7A 108.3 . . ?
C8 C7 H7B 108.3 . . ?
C9 C8 C7 118.4(5) . . ?
C9 C8 C13 117.6(5) . . ?
C13 C8 C7 123.9(4) . . ?
C8 C9 H9 119.6 . . ?
C10 C9 C8 120.7(5) . . ?
C10 C9 H9 119.6 . . ?
C9 C10 H10 119.8 . . ?
C11 C10 C9 120.4(5) . . ?
C11 C10 H10 119.8 . . ?
C10 C11 H11 119.6 . . ?
C10 C11 C12 120.8(5) . . ?
C12 C11 H11 119.6 . . ?
C11 C12 C14 118.2(5) . . ?
C13 C12 C11 118.0(5) . . ?
C13 C12 C14 123.8(4) . . ?
C8 C13 O2 119.4(4) . . ?
C12 C13 O2 118.2(4) . . ?
C12 C13 C8 122.4(4) . . ?
C12 C14 H14A 109.4 . . ?
C12 C14 H14B 109.4 . . ?
H14A C14 H14B 108.0 . . ?
C15 C14 C12 111.3(4) . . ?
C15 C14 H14A 109.4 . . ?
C15 C14 H14B 109.4 . . ?
C16 C15 C14 121.8(5) . . ?
C16 C15 C20 118.1(5) . . ?
C20 C15 C14 120.1(5) . . ?
C15 C16 H16B 119.8 . . ?
C17 C16 C15 120.4(6) . . ?
C17 C16 H16B 119.8 . . ?
C16 C17 H17 119.4 . . ?
C18 C17 C16 121.2(6) . . ?
C18 C17 H17 119.4 . . ?
C17 C18 H18 119.7 . . ?
C17 C18 C19 120.7(6) . . ?
C19 C18 H18 119.7 . . ?
C18 C19 C21 121.6(5) . . ?
C20 C19 C18 117.6(5) . . ?
C20 C19 C21 120.8(5) . . ?
O3 C20 C15 118.8(5) . . ?
O3 C20 C19 119.1(5) . . ?
C15 C20 C19 122.1(5) . . ?
C19 C21 H21A 108.8 . . ?
C19 C21 H21B 108.8 . . ?
H21A C21 H21B 107.7 . . ?
C22 C21 C19 113.9(5) . . ?
C22 C21 H21A 108.8 . . ?
C22 C21 H21B 108.8 . . ?
C23 C22 C21 120.8(5) . . ?
C23 C22 C27 118.6(5) . . ?
C27 C22 C21 120.6(4) . . ?
C22 C23 H23 119.2 . . ?
C24 C23 C22 121.7(5) . . ?
C24 C23 H23 119.2 . . ?
C23 C24 H24 120.3 . . ?
C23 C24 C25 119.4(5) . . ?
C25 C24 H24 120.3 . . ?
C24 C25 H25 119.3 . . ?
C24 C25 C26 121.3(5) . . ?
C26 C25 H25 119.3 . . ?
C25 C26 C27 117.8(5) . . ?
C25 C26 C28 119.2(4) . . ?
C27 C26 C28 123.0(4) . . ?
O4 C27 C22 117.3(4) . . ?
O4 C27 C26 121.7(4) . . ?
C22 C27 C26 121.0(4) . . ?
C26 C28 H28A 108.4 . . ?
C26 C28 H28B 108.4 . . ?
H28A C28 H28B 107.5 . . ?
C29 C28 C26 115.3(4) . . ?
C29 C28 H28A 108.4 . . ?
C29 C28 H28B 108.4 . . ?
C30 C29 C28 122.2(5) . . ?
C34 C29 C28 119.7(4) . . ?
C34 C29 C30 118.1(5) . . ?
C29 C30 H30 119.8 . . ?
C31 C30 C29 120.5(5) . . ?
C31 C30 H30 119.8 . . ?
C30 C31 H31 119.8 . . ?
C32 C31 C30 120.5(5) . . ?
C32 C31 H31 119.8 . . ?
C31 C32 H32 119.2 . . ?
C31 C32 C33 121.5(5) . . ?
C33 C32 H32 119.2 . . ?
C32 C33 C34 117.1(5) . . ?
C32 C33 C35 122.5(5) . . ?
C34 C33 C35 120.2(4) . . ?
O5 C34 C29 119.3(4) . . ?
O5 C34 C33 118.4(4) . . ?
C29 C34 C33 122.3(4) . . ?
C33 C35 H35A 108.5 . . ?
C33 C35 H35B 108.5 . . ?
C33 C35 C36 115.2(4) . . ?
H35A C35 H35B 107.5 . . ?
C36 C35 H35A 108.5 . . ?
C36 C35 H35B 108.5 . . ?
C37 C36 C35 119.5(4) . . ?
C41 C36 C35 122.7(4) . . ?
C41 C36 C37 117.8(5) . . ?
C36 C37 H37 118.9 . . ?
C38 C37 C36 122.3(5) . . ?
C38 C37 H37 118.9 . . ?
C37 C38 H38 120.5 . . ?
C37 C38 C39 119.0(5) . . ?
C39 C38 H38 120.5 . . ?
C38 C39 H39 119.2 . . ?
C38 C39 C40 121.7(5) . . ?
C40 C39 H39 119.2 . . ?
C39 C40 C42 118.1(5) . . ?
C41 C40 C39 117.6(5) . . ?
C41 C40 C42 124.3(4) . . ?
C36 C41 O11 118.5(4) . . ?
C40 C41 O11 119.9(4) . . ?
C40 C41 C36 121.6(4) . . ?
C40 C42 H42A 109.1 . . ?
C40 C42 H42B 109.1 . . ?
C40 C42 C43 112.5(4) . . ?
H42A C42 H42B 107.8 . . ?
C43 C42 H42A 109.1 . . ?
C43 C42 H42B 109.1 . . ?
C44 C43 C42 122.9(5) . . ?
C44 C43 C48 116.1(5) . . ?
C48 C43 C42 120.9(5) . . ?
C43 C44 H44 119.2 . . ?
C45 C44 C43 121.6(6) . . ?
C45 C44 H44 119.2 . . ?
C44 C45 H45 119.9 . . ?
C46 C45 C44 120.3(6) . . ?
C46 C45 H45 119.9 . . ?
C45 C46 H46 119.7 . . ?
C45 C46 C47 120.7(6) . . ?
C47 C46 H46 119.7 . . ?
C46 C47 C48 116.8(5) . . ?
C46 C47 C49 122.2(5) . . ?
C48 C47 C49 121.0(5) . . ?
O7 C48 C43 117.3(5) . . ?
O7 C48 C47 118.4(5) . . ?
C43 C48 C47 124.3(5) . . ?
C47 C49 H49A 108.9 . . ?
C47 C49 H49B 108.9 . . ?
C47 C49 C50 113.2(5) . . ?
H49A C49 H49B 107.7 . . ?
C50 C49 H49A 108.9 . . ?
C50 C49 H49B 108.9 . . ?
C51 C50 C49 121.4(5) . . ?
C51 C50 C55 118.5(5) . . ?
C55 C50 C49 120.1(4) . . ?
C50 C51 H51 119.1 . . ?
C52 C51 C50 121.7(5) . . ?
C52 C51 H51 119.1 . . ?
C51 C52 H52 120.6 . . ?
C51 C52 C53 118.8(6) . . ?
C53 C52 H52 120.6 . . ?
C52 C53 H53 118.8 . . ?
C52 C53 C54 122.3(5) . . ?
C54 C53 H53 118.8 . . ?
C53 C54 C55 117.6(5) . . ?
C53 C54 C56 119.1(5) . . ?
C55 C54 C56 123.2(5) . . ?
O8 C55 C50 117.0(4) . . ?
O8 C55 C54 122.1(5) . . ?
C54 C55 C50 120.9(5) . . ?
C2 C56 C54 113.3(5) . . ?
C2 C56 H56A 108.9 . . ?
C2 C56 H56B 108.9 . . ?
C54 C56 H56A 108.9 . . ?
C54 C56 H56B 108.9 . . ?
H56A C56 H56B 107.7 . . ?
O12 C57 H57B 97.7 . . ?
O12 C57 H57 97.0 . . ?
O12 C57 H57A 95.0 . . ?
O12 C57 C58A 117.4(11) . . ?
O12 C57 C59C 116.8(10) . . ?
O12 C57 C58B 113.3(17) . . ?
O12 C57 C59B 115.0(14) . . ?
O12 C57 C58C 116.6(19) . . ?
O12 C57 C59A 104.1(18) . . ?
C58A C57 H57 97.0 . . ?
C58A C57 C59C 121.3(14) . . ?
C59C C57 H57 97.0 . . ?
C58B C57 H57A 95.0 . . ?
C58B C57 C59B 129(2) . . ?
C59B C57 H57A 95.0 . . ?
C58C C57 H57B 97.7 . . ?
C58C C57 C59A 134(3) . . ?
C59A C57 H57B 97.7 . . ?
O14 C63 H63 103.9 . . ?
C64 C63 O14 113.2(6) . . ?
C64 C63 H63 103.9 . . ?
C64 C63 C65 117.6(7) . . ?
C65 C63 O14 112.5(5) . . ?
C65 C63 H63 103.9 . . ?
C63 C64 H64A 109.5 . . ?
C63 C64 H64B 109.5 . . ?
C63 C64 H64C 109.5 . . ?
H64A C64 H64B 109.5 . . ?
H64A C64 H64C 109.5 . . ?
H64B C64 H64C 109.5 . . ?
C63 C65 H65A 109.5 . . ?
C63 C65 H65B 109.5 . . ?
C63 C65 H65C 109.5 . . ?
H65A C65 H65B 109.5 . . ?
H65A C65 H65C 109.5 . . ?
H65B C65 H65C 109.5 . . ?
O15 C66 H66 105.4 . . ?
O15 C66 C67 112.7(5) . . ?
O15 C66 C68 111.4(5) . . ?
C67 C66 H66 105.4 . . ?
C67 C66 C68 115.4(6) . . ?
C68 C66 H66 105.4 . . ?
C66 C67 H67A 109.5 . . ?
C66 C67 H67B 109.5 . . ?
C66 C67 H67C 109.5 . . ?
H67A C67 H67B 109.5 . . ?
H67A C67 H67C 109.5 . . ?
H67B C67 H67C 109.5 . . ?
C66 C68 H68A 109.5 . . ?
C66 C68 H68B 109.5 . . ?
C66 C68 H68C 109.5 . . ?
H68A C68 H68B 109.5 . . ?
H68A C68 H68C 109.5 . . ?
H68B C68 H68C 109.5 . . ?
C57 C58A H58A 109.5 . . ?
C57 C58A H58B 109.5 . . ?
C57 C58A H58C 109.5 . . ?
H58A C58A H58B 109.5 . . ?
H58A C58A H58C 109.5 . . ?
H58B C58A H58C 109.5 . . ?
C57 C59C H59A 109.5 . . ?
C57 C59C H59B 109.5 . . ?
C57 C59C H59C 109.5 . . ?
H59A C59C H59B 109.5 . . ?
H59A C59C H59C 109.5 . . ?
H59B C59C H59C 109.5 . . ?
O13 C60A H60A 113.5 . . ?
O13 C60A C61A 94.7(16) . . ?
C61A C60A H60A 113.5 . . ?
C62A C60A O13 100.0(18) . . ?
C62A C60A H60A 113.5 . . ?
C62A C60A C61A 119(2) . . ?
C60A C61A H61A 109.5 . . ?
C60A C61A H61B 109.5 . . ?
C60A C61A H61C 109.5 . . ?
H61A C61A H61B 109.5 . . ?
H61A C61A H61C 109.5 . . ?
H61B C61A H61C 109.5 . . ?
C60A C62A H62A 109.5 . . ?
C60A C62A H62B 109.5 . . ?
C60A C62A H62C 109.5 . . ?
H62A C62A H62B 109.5 . . ?
H62A C62A H62C 109.5 . . ?
H62B C62A H62C 109.5 . . ?
O16 C69A H69A 110.4 . . ?
O16 C69A C71A 108.0(8) . . ?
O16 C69A C71B 109.4(9) . . ?
C71A C69A H69A 110.4 . . ?
C71B C69A H69A 110.4 . . ?
C71B C69A C71A 108.3(11) . . ?
C69A C71A H71A 109.5 . . ?
C69A C71A H71B 109.5 . . ?
C69A C71A H71C 109.5 . . ?
H71A C71A H71B 109.5 . . ?
H71A C71A H71C 109.5 . . ?
H71B C71A H71C 109.5 . . ?
C69A C71B H71D 109.5 . . ?
C69A C71B H71E 109.5 . . ?
C69A C71B H71F 109.5 . . ?
H71D C71B H71E 109.5 . . ?
H71D C71B H71F 109.5 . . ?
H71E C71B H71F 109.5 . . ?
C57 C58B H58D 109.5 . . ?
C57 C58B H58E 109.5 . . ?
C57 C58B H58F 109.5 . . ?
H58D C58B H58E 109.5 . . ?
H58D C58B H58F 109.5 . . ?
H58E C58B H58F 109.5 . . ?
C57 C59B H59D 109.5 . . ?
C57 C59B H59E 109.5 . . ?
C57 C59B H59F 109.5 . . ?
H59D C59B H59E 109.5 . . ?
H59D C59B H59F 109.5 . . ?
H59E C59B H59F 109.5 . . ?
O13 C60B H60B 94.8 . . ?
O13 C60B C61B 110.4(15) . . ?
C61B C60B H60B 94.8 . . ?
C62B C60B O13 129.5(19) . . ?
C62B C60B H60B 94.8 . . ?
C62B C60B C61B 118.0(18) . . ?
C60B C61B H61D 109.5 . . ?
C60B C61B H61E 109.5 . . ?
C60B C61B H61F 109.5 . . ?
H61D C61B H61E 109.5 . . ?
H61D C61B H61F 109.5 . . ?
H61E C61B H61F 109.5 . . ?
C60B C62B H62D 109.5 . . ?
C60B C62B H62E 109.5 . . ?
C60B C62B H62F 109.5 . . ?
H62D C62B H62E 109.5 . . ?
H62D C62B H62F 109.5 . . ?
H62E C62B H62F 109.5 . . ?
O16 C69B H69B 120.1 . . ?
O16 C69B C70A 97(2) . . ?
O16 C69B C70B 106(2) . . ?
C70A C69B H69B 120.1 . . ?
C70B C69B H69B 120.1 . . ?
C70B C69B C70A 87(3) . . ?
C69B C70A H70A 109.5 . . ?
C69B C70A H70B 109.5 . . ?
C69B C70A H70C 109.5 . . ?
H70A C70A H70B 109.5 . . ?
H70A C70A H70C 109.5 . . ?
H70B C70A H70C 109.5 . . ?
C69B C70B H70D 109.5 . . ?
C69B C70B H70E 109.5 . . ?
C69B C70B H70F 109.5 . . ?
H70D C70B H70E 109.5 . . ?
H70D C70B H70F 109.5 . . ?
H70E C70B H70F 109.5 . . ?
C57 C58C H58G 109.5 . . ?
C57 C58C H58H 109.5 . . ?
C57 C58C H58I 109.5 . . ?
H58G C58C H58H 109.5 . . ?
H58G C58C H58I 109.5 . . ?
H58H C58C H58I 109.5 . . ?
C57 C59A H59G 109.5 . . ?
C57 C59A H59H 109.5 . . ?
C57 C59A H59I 109.5 . . ?
H59G C59A H59H 109.5 . . ?
H59G C59A H59I 109.5 . . ?
H59H C59A H59I 109.5 . . ?

loop_
_geom_bond_atom_site_label_1
_geom_bond_atom_site_label_2
_geom_bond_distance
_geom_bond_site_symmetry_2
_geom_bond_publ_flag
Ti1 Ti2 3.2286(16) . ?
Ti1 O1 1.828(3) . ?
Ti1 O2 2.160(3) . ?
Ti1 O8 1.828(3) . ?
Ti1 O9 1.934(3) . ?
Ti1 O12 1.745(4) . ?
Ti2 Ti3 3.0369(17) . ?
Ti2 O2 1.958(3) . ?
Ti2 O3 1.805(3) . ?
Ti2 O9 2.029(3) . ?
Ti2 O10 1.914(3) . ?
Ti2 O13 1.753(4) . ?
Ti3 Ti4 3.2111(16) . ?
Ti3 O7 1.787(3) . ?
Ti3 O9 1.945(3) . ?
Ti3 O10 1.985(3) . ?
Ti3 O11 1.967(3) . ?
Ti3 O14 1.771(3) . ?
Ti4 O4 1.838(3) . ?
Ti4 O5 1.845(3) . ?
Ti4 O10 1.974(3) . ?
Ti4 O11 2.185(3) . ?
Ti4 O15 1.813(3) . ?
Ti4 O16 2.313(4) . ?
O1 C1 1.363(6) . ?
O2 C13 1.403(5) . ?
O3 C20 1.363(6) . ?
O4 C27 1.362(5) . ?
O5 C34 1.352(5) . ?
O7 C48 1.357(5) . ?
O8 C55 1.368(6) . ?
O11 C41 1.404(5) . ?
O12 C57 1.389(9) . ?
O13 C60A 1.56(2) . ?
O13 C60B 1.358(19) . ?
O14 C63 1.439(6) . ?
O15 C66 1.400(6) . ?
O16 H16 0.857(10) . ?
O16 H16A 0.856(10) . ?
O16 C69A 1.421(8) . ?
O16 C69B 1.409(14) . ?
C1 C2 1.402(8) . ?
C1 C6 1.395(8) . ?
C2 C3 1.385(8) . ?
C2 C56 1.503(8) . ?
C3 H3 0.9300 . ?
C3 C4 1.391(9) . ?
C4 H4 0.9300 . ?
C4 C5 1.381(9) . ?
C5 H5 0.9300 . ?
C5 C6 1.367(8) . ?
C6 C7 1.509(8) . ?
C7 H7A 0.9700 . ?
C7 H7B 0.9700 . ?
C7 C8 1.513(7) . ?
C8 C9 1.398(6) . ?
C8 C13 1.399(7) . ?
C9 H9 0.9300 . ?
C9 C10 1.389(8) . ?
C10 H10 0.9300 . ?
C10 C11 1.371(7) . ?
C11 H11 0.9300 . ?
C11 C12 1.400(6) . ?
C12 C13 1.391(7) . ?
C12 C14 1.514(7) . ?
C14 H14A 0.9700 . ?
C14 H14B 0.9700 . ?
C14 C15 1.513(7) . ?
C15 C16 1.392(7) . ?
C15 C20 1.393(7) . ?
C16 H16B 0.9300 . ?
C16 C17 1.383(8) . ?
C17 H17 0.9300 . ?
C17 C18 1.360(8) . ?
C18 H18 0.9300 . ?
C18 C19 1.405(7) . ?
C19 C20 1.400(7) . ?
C19 C21 1.515(7) . ?
C21 H21A 0.9700 . ?
C21 H21B 0.9700 . ?
C21 C22 1.514(7) . ?
C22 C23 1.384(7) . ?
C22 C27 1.396(6) . ?
C23 H23 0.9300 . ?
C23 C24 1.367(7) . ?
C24 H24 0.9300 . ?
C24 C25 1.390(7) . ?
C25 H25 0.9300 . ?
C25 C26 1.391(7) . ?
C26 C27 1.408(6) . ?
C26 C28 1.520(6) . ?
C28 H28A 0.9700 . ?
C28 H28B 0.9700 . ?
C28 C29 1.510(7) . ?
C29 C30 1.399(7) . ?
C29 C34 1.392(6) . ?
C30 H30 0.9300 . ?
C30 C31 1.381(7) . ?
C31 H31 0.9300 . ?
C31 C32 1.372(7) . ?
C32 H32 0.9300 . ?
C32 C33 1.396(7) . ?
C33 C34 1.405(6) . ?
C33 C35 1.510(7) . ?
C35 H35A 0.9700 . ?
C35 H35B 0.9700 . ?
C35 C36 1.519(7) . ?
C36 C37 1.397(6) . ?
C36 C41 1.397(6) . ?
C37 H37 0.9300 . ?
C37 C38 1.364(7) . ?
C38 H38 0.9300 . ?
C38 C39 1.376(7) . ?
C39 H39 0.9300 . ?
C39 C40 1.411(6) . ?
C40 C41 1.390(6) . ?
C40 C42 1.508(7) . ?
C42 H42A 0.9700 . ?
C42 H42B 0.9700 . ?
C42 C43 1.511(7) . ?
C43 C44 1.388(7) . ?
C43 C48 1.393(7) . ?
C44 H44 0.9300 . ?
C44 C45 1.385(8) . ?
C45 H45 0.9300 . ?
C45 C46 1.384(8) . ?
C46 H46 0.9300 . ?
C46 C47 1.393(7) . ?
C47 C48 1.396(7) . ?
C47 C49 1.500(7) . ?
C49 H49A 0.9700 . ?
C49 H49B 0.9700 . ?
C49 C50 1.503(7) . ?
C50 C51 1.390(7) . ?
C50 C55 1.407(7) . ?
C51 H51 0.9300 . ?
C51 C52 1.372(7) . ?
C52 H52 0.9300 . ?
C52 C53 1.388(8) . ?
C53 H53 0.9300 . ?
C53 C54 1.390(7) . ?
C54 C55 1.403(7) . ?
C54 C56 1.518(7) . ?
C56 H56A 0.9700 . ?
C56 H56B 0.9700 . ?
C57 H57B 0.9800 . ?
C57 H57 0.9800 . ?
C57 H57A 0.9800 . ?
C57 C58A 1.390(14) . ?
C57 C59C 1.488(13) . ?
C57 C58B 1.426(17) . ?
C57 C59B 1.508(17) . ?
C57 C58C 1.464(19) . ?
C57 C59A 1.490(18) . ?
C63 H63 0.9800 . ?
C63 C64 1.407(9) . ?
C63 C65 1.432(8) . ?
C64 H64A 0.9600 . ?
C64 H64B 0.9600 . ?
C64 H64C 0.9600 . ?
C65 H65A 0.9600 . ?
C65 H65B 0.9600 . ?
C65 H65C 0.9600 . ?
C66 H66 0.9800 . ?
C66 C67 1.452(8) . ?
C66 C68 1.477(8) . ?
C67 H67A 0.9600 . ?
C67 H67B 0.9600 . ?
C67 H67C 0.9600 . ?
C68 H68A 0.9600 . ?
C68 H68B 0.9600 . ?
C68 H68C 0.9600 . ?
C58A H58A 0.9600 . ?
C58A H58B 0.9600 . ?
C58A H58C 0.9600 . ?
C59C H59A 0.9600 . ?
C59C H59B 0.9600 . ?
C59C H59C 0.9600 . ?
C60A H60A 0.9800 . ?
C60A C61A 1.66(4) . ?
C60A C62A 1.42(3) . ?
C61A H61A 0.9600 . ?
C61A H61B 0.9600 . ?
C61A H61C 0.9600 . ?
C62A H62A 0.9600 . ?
C62A H62B 0.9600 . ?
C62A H62C 0.9600 . ?
C69A H69A 0.9800 . ?
C69A C71A 1.563(18) . ?
C69A C71B 1.51(2) . ?
C71A H71A 0.9600 . ?
C71A H71B 0.9600 . ?
C71A H71C 0.9600 . ?
C71B H71D 0.9600 . ?
C71B H71E 0.9600 . ?
C71B H71F 0.9600 . ?
C58B H58D 0.9600 . ?
C58B H58E 0.9600 . ?
C58B H58F 0.9600 . ?
C59B H59D 0.9600 . ?
C59B H59E 0.9600 . ?
C59B H59F 0.9600 . ?
C60B H60B 0.9800 . ?
C60B C61B 1.56(3) . ?
C60B C62B 1.35(2) . ?
C61B H61D 0.9600 . ?
C61B H61E 0.9600 . ?
C61B H61F 0.9600 . ?
C62B H62D 0.9600 . ?
C62B H62E 0.9600 . ?
C62B H62F 0.9600 . ?
C69B H69B 0.9800 . ?
C69B C70A 1.94(5) . ?
C69B C70B 1.70(6) . ?
C70A H70A 0.9600 . ?
C70A H70B 0.9600 . ?
C70A H70C 0.9600 . ?
C70B H70D 0.9600 . ?
C70B H70E 0.9600 . ?
C70B H70F 0.9600 . ?
C58C H58G 0.9600 . ?
C58C H58H 0.9600 . ?
C58C H58I 0.9600 . ?
C59A H59G 0.9600 . ?
C59A H59H 0.9600 . ?
C59A H59I 0.9600 . ?

loop_
_geom_torsion_atom_site_label_1
_geom_torsion_atom_site_label_2
_geom_torsion_atom_site_label_3
_geom_torsion_atom_site_label_4
_geom_torsion
_geom_torsion_site_symmetry_1
_geom_torsion_site_symmetry_2
_geom_torsion_site_symmetry_3
_geom_torsion_site_symmetry_4
_geom_torsion_publ_flag
Ti1 Ti2 O3 C20 -29.9(13) . . . . ?
Ti1 Ti2 O13 C60A -95(2) . . . . ?
Ti1 Ti2 O13 C60B -162(4) . . . . ?
Ti1 O1 C1 C2 -87.0(7) . . . . ?
Ti1 O1 C1 C6 94.1(6) . . . . ?
Ti1 O2 C13 C8 72.4(6) . . . . ?
Ti1 O2 C13 C12 -108.7(5) . . . . ?
Ti1 O8 C55 C50 -155.3(7) . . . . ?
Ti1 O8 C55 C54 24.6(13) . . . . ?
Ti1 O12 C57 C58A -150.1(12) . . . . ?
Ti1 O12 C57 C59C 53.2(18) . . . . ?
Ti1 O12 C57 C58B 166.4(16) . . . . ?
Ti1 O12 C57 C59B -29(2) . . . . ?
Ti1 O12 C57 C58C -65(2) . . . . ?
Ti1 O12 C57 C59A 93(2) . . . . ?
Ti2 Ti1 O1 C1 -96.2(6) . . . . ?
Ti2 Ti1 O8 C55 123.6(9) . . . . ?
Ti2 Ti1 O12 C57 179.8(10) . . . . ?
Ti2 Ti3 O7 C48 67.1(12) . . . . ?
Ti2 Ti3 O14 C63 143.3(5) . . . . ?
Ti2 O2 C13 C8 -100.2(5) . . . . ?
Ti2 O2 C13 C12 78.7(5) . . . . ?
Ti2 O3 C20 C15 36.5(15) . . . . ?
Ti2 O3 C20 C19 -145.1(11) . . . . ?
Ti2 O13 C60A C61A -177.2(12) . . . . ?
Ti2 O13 C60A C62A -57(3) . . . . ?
Ti2 O13 C60B C61B 174(2) . . . . ?
Ti2 O13 C60B C62B 11(5) . . . . ?
Ti3 Ti2 O3 C20 67.1(13) . . . . ?
Ti3 Ti2 O13 C60A -170(2) . . . . ?
Ti3 Ti2 O13 C60B 123(4) . . . . ?
Ti3 Ti4 O4 C27 114.3(7) . . . . ?
Ti3 Ti4 O5 C34 -96.9(4) . . . . ?
Ti3 Ti4 O15 C66 -169.8(5) . . . . ?
Ti3 O7 C48 C43 31.4(15) . . . . ?
Ti3 O7 C48 C47 -148.6(10) . . . . ?
Ti3 O11 C41 C36 -117.2(4) . . . . ?
Ti3 O11 C41 C40 65.2(6) . . . . ?
Ti3 O14 C63 C64 -166.5(6) . . . . ?
Ti3 O14 C63 C65 57.2(9) . . . . ?
Ti4 Ti3 O7 C48 -35.5(13) . . . . ?
Ti4 Ti3 O14 C63 -141.0(5) . . . . ?
Ti4 O4 C27 C22 -133.0(6) . . . . ?
Ti4 O4 C27 C26 48.8(10) . . . . ?
Ti4 O5 C34 C29 -88.9(5) . . . . ?
Ti4 O5 C34 C33 90.2(5) . . . . ?
Ti4 O11 C41 C36 73.7(5) . . . . ?
Ti4 O11 C41 C40 -103.8(4) . . . . ?
Ti4 O15 C66 C67 -111.5(7) . . . . ?
Ti4 O15 C66 C68 117.0(6) . . . . ?
Ti4 O16 C69A C71A 84.3(12) . . . . ?
Ti4 O16 C69A C71B -158.0(8) . . . . ?
Ti4 O16 C69B C70A -170(2) . . . . ?
Ti4 O16 C69B C70B -81(3) . . . . ?
O1 Ti1 O8 C55 -3.1(9) . . . . ?
O1 Ti1 O12 C57 -61.8(10) . . . . ?
O1 C1 C2 C3 -174.3(5) . . . . ?
O1 C1 C2 C56 8.9(7) . . . . ?
O1 C1 C6 C5 173.3(5) . . . . ?
O1 C1 C6 C7 -9.3(7) . . . . ?
O2 Ti1 O1 C1 -113.2(6) . . . . ?
O2 Ti1 O8 C55 67.4(11) . . . . ?
O2 Ti1 O12 C57 -143.7(10) . . . . ?
O2 Ti2 O3 C20 -56.4(13) . . . . ?
O2 Ti2 O13 C60A -52(2) . . . . ?
O2 Ti2 O13 C60B -119(4) . . . . ?
O3 Ti2 O13 C60A 47(2) . . . . ?
O3 Ti2 O13 C60B -20(4) . . . . ?
O4 Ti4 O5 C34 64.6(4) . . . . ?
O4 Ti4 O15 C66 46.6(5) . . . . ?
O5 Ti4 O4 C27 -38.8(7) . . . . ?
O5 Ti4 O15 C66 -50.6(5) . . . . ?
O7 Ti3 O14 C63 1.2(6) . . . . ?
O8 Ti1 O1 C1 46.5(6) . . . . ?
O8 Ti1 O12 C57 36.2(10) . . . . ?
O9 Ti1 O1 C1 -62.8(6) . . . . ?
O9 Ti1 O8 C55 135.7(9) . . . . ?
O9 Ti1 O12 C57 142.4(10) . . . . ?
O9 Ti2 O3 C20 7.6(14) . . . . ?
O9 Ti2 O13 C60A -130(2) . . . . ?
O9 Ti2 O13 C60B 163(4) . . . . ?
O9 Ti3 O7 C48 82.6(12) . . . . ?
O9 Ti3 O14 C63 100.8(5) . . . . ?
O10 Ti2 O3 C20 83.0(13) . . . . ?
O10 Ti2 O13 C60A 149(2) . . . . ?
O10 Ti2 O13 C60B 82(4) . . . . ?
O10 Ti3 O7 C48 10.3(14) . . . . ?
O10 Ti3 O14 C63 -177.6(5) . . . . ?
O10 Ti4 O4 C27 120.9(7) . . . . ?
O10 Ti4 O5 C34 -73.4(5) . . . . ?
O10 Ti4 O15 C66 154.2(5) . . . . ?
O11 Ti3 O7 C48 -60.1(12) . . . . ?
O11 Ti3 O14 C63 -97.1(5) . . . . ?
O11 Ti4 O5 C34 -107.8(4) . . . . ?
O11 Ti4 O15 C66 -133.1(5) . . . . ?
O12 Ti1 O1 C1 151.8(6) . . . . ?
O12 Ti1 O8 C55 -112.3(9) . . . . ?
O13 Ti2 O3 C20 -166.3(13) . . . . ?
O14 Ti3 O7 C48 -167.4(12) . . . . ?
O15 Ti4 O4 C27 -139.3(7) . . . . ?
O15 Ti4 O5 C34 163.6(4) . . . . ?
O16 Ti4 O4 C27 46.9(7) . . . . ?
O16 Ti4 O5 C34 -21.4(4) . . . . ?
C1 C2 C3 C4 -0.6(8) . . . . ?
C1 C2 C56 C54 89.7(6) . . . . ?
C1 C6 C7 C8 65.7(6) . . . . ?
C2 C1 C6 C5 -5.6(8) . . . . ?
C2 C1 C6 C7 171.8(5) . . . . ?
C2 C3 C4 C5 -2.1(10) . . . . ?
C3 C2 C56 C54 -87.0(6) . . . . ?
C3 C4 C5 C6 1.1(10) . . . . ?
C4 C5 C6 C1 2.6(9) . . . . ?
C4 C5 C6 C7 -174.7(6) . . . . ?
C5 C6 C7 C8 -117.0(6) . . . . ?
C6 C1 C2 C3 4.6(8) . . . . ?
C6 C1 C2 C56 -172.3(5) . . . . ?
C6 C7 C8 C9 79.9(6) . . . . ?
C6 C7 C8 C13 -98.5(6) . . . . ?
C7 C8 C9 C10 -178.6(5) . . . . ?
C7 C8 C13 O2 -2.6(8) . . . . ?
C7 C8 C13 C12 178.5(5) . . . . ?
C8 C9 C10 C11 -0.1(9) . . . . ?
C9 C8 C13 O2 179.0(4) . . . . ?
C9 C8 C13 C12 0.1(8) . . . . ?
C9 C10 C11 C12 0.3(9) . . . . ?
C10 C11 C12 C13 -0.3(8) . . . . ?
C10 C11 C12 C14 179.9(5) . . . . ?
C11 C12 C13 O2 -178.8(4) . . . . ?
C11 C12 C13 C8 0.1(8) . . . . ?
C11 C12 C14 C15 74.1(6) . . . . ?
C12 C14 C15 C16 -107.9(6) . . . . ?
C12 C14 C15 C20 70.5(6) . . . . ?
C13 C8 C9 C10 -0.2(8) . . . . ?
C13 C12 C14 C15 -105.7(6) . . . . ?
C14 C12 C13 O2 1.0(7) . . . . ?
C14 C12 C13 C8 179.9(5) . . . . ?
C14 C15 C16 C17 178.4(5) . . . . ?
C14 C15 C20 O3 -0.5(7) . . . . ?
C14 C15 C20 C19 -178.8(4) . . . . ?
C15 C16 C17 C18 0.1(9) . . . . ?
C16 C15 C20 O3 177.9(4) . . . . ?
C16 C15 C20 C19 -0.4(7) . . . . ?
C16 C17 C18 C19 0.1(10) . . . . ?
C17 C18 C19 C20 -0.4(8) . . . . ?
C17 C18 C19 C21 -178.3(5) . . . . ?
C18 C19 C20 O3 -177.8(4) . . . . ?
C18 C19 C20 C15 0.5(7) . . . . ?
C18 C19 C21 C22 -54.5(6) . . . . ?
C19 C21 C22 C23 106.4(6) . . . . ?
C19 C21 C22 C27 -74.2(6) . . . . ?
C20 C15 C16 C17 0.0(8) . . . . ?
C20 C19 C21 C22 127.6(5) . . . . ?
C21 C19 C20 O3 0.2(7) . . . . ?
C21 C19 C20 C15 178.5(4) . . . . ?
C21 C22 C23 C24 -178.4(5) . . . . ?
C21 C22 C27 O4 -0.7(7) . . . . ?
C21 C22 C27 C26 177.5(5) . . . . ?
C22 C23 C24 C25 -0.3(9) . . . . ?
C23 C22 C27 O4 178.6(5) . . . . ?
C23 C22 C27 C26 -3.2(8) . . . . ?
C23 C24 C25 C26 -0.6(9) . . . . ?
C24 C25 C26 C27 -0.3(8) . . . . ?
C24 C25 C26 C28 178.6(5) . . . . ?
C25 C26 C27 O4 -179.6(4) . . . . ?
C25 C26 C27 C22 2.3(7) . . . . ?
C25 C26 C28 C29 98.0(5) . . . . ?
C26 C28 C29 C30 -84.1(6) . . . . ?
C26 C28 C29 C34 94.6(5) . . . . ?
C27 C22 C23 C24 2.2(8) . . . . ?
C27 C26 C28 C29 -83.2(6) . . . . ?
C28 C26 C27 O4 1.5(7) . . . . ?
C28 C26 C27 C22 -176.6(5) . . . . ?
C28 C29 C30 C31 178.0(5) . . . . ?
C28 C29 C34 O5 2.4(7) . . . . ?
C28 C29 C34 C33 -176.6(4) . . . . ?
C29 C30 C31 C32 -1.2(8) . . . . ?
C30 C29 C34 O5 -178.8(4) . . . . ?
C30 C29 C34 C33 2.1(7) . . . . ?
C30 C31 C32 C33 1.7(8) . . . . ?
C31 C32 C33 C34 -0.3(7) . . . . ?
C31 C32 C33 C35 -176.4(5) . . . . ?
C32 C33 C34 O5 179.3(4) . . . . ?
C32 C33 C34 C29 -1.7(7) . . . . ?
C32 C33 C35 C36 -130.8(5) . . . . ?
C33 C35 C36 C37 75.8(5) . . . . ?
C33 C35 C36 C41 -103.9(5) . . . . ?
C34 C29 C30 C31 -0.7(8) . . . . ?
C34 C33 C35 C36 53.2(6) . . . . ?
C35 C33 C34 O5 -4.5(6) . . . . ?
C35 C33 C34 C29 174.6(4) . . . . ?
C35 C36 C37 C38 179.5(5) . . . . ?
C35 C36 C41 O11 5.9(7) . . . . ?
C35 C36 C41 C40 -176.7(4) . . . . ?
C36 C37 C38 C39 -1.2(8) . . . . ?
C37 C36 C41 O11 -173.8(4) . . . . ?
C37 C36 C41 C40 3.7(7) . . . . ?
C37 C38 C39 C40 0.5(8) . . . . ?
C38 C39 C40 C41 2.2(7) . . . . ?
C38 C39 C40 C42 -177.9(5) . . . . ?
C39 C40 C41 O11 173.1(4) . . . . ?
C39 C40 C41 C36 -4.3(7) . . . . ?
C39 C40 C42 C43 82.6(6) . . . . ?
C40 C42 C43 C44 -97.9(6) . . . . ?
C40 C42 C43 C48 80.0(6) . . . . ?
C41 C36 C37 C38 -0.8(7) . . . . ?
C41 C40 C42 C43 -97.6(6) . . . . ?
C42 C40 C41 O11 -6.7(7) . . . . ?
C42 C40 C41 C36 175.8(4) . . . . ?
C42 C43 C44 C45 179.8(6) . . . . ?
C42 C43 C48 O7 -3.9(7) . . . . ?
C42 C43 C48 C47 176.1(5) . . . . ?
C43 C44 C45 C46 2.9(11) . . . . ?
C44 C43 C48 O7 174.2(5) . . . . ?
C44 C43 C48 C47 -5.8(8) . . . . ?
C44 C45 C46 C47 -3.9(11) . . . . ?
C45 C46 C47 C48 0.1(9) . . . . ?
C45 C46 C47 C49 179.9(6) . . . . ?
C46 C47 C48 O7 -175.1(5) . . . . ?
C46 C47 C48 C43 5.0(8) . . . . ?
C46 C47 C49 C50 -56.3(7) . . . . ?
C47 C49 C50 C51 105.6(6) . . . . ?
C47 C49 C50 C55 -72.5(6) . . . . ?
C48 C43 C44 C45 1.8(9) . . . . ?
C48 C47 C49 C50 123.5(5) . . . . ?
C49 C47 C48 O7 5.1(7) . . . . ?
C49 C47 C48 C43 -174.8(5) . . . . ?
C49 C50 C51 C52 -177.0(6) . . . . ?
C49 C50 C55 O8 -5.0(7) . . . . ?
C49 C50 C55 C54 175.0(5) . . . . ?
C50 C51 C52 C53 1.6(10) . . . . ?
C51 C50 C55 O8 176.7(5) . . . . ?
C51 C50 C55 C54 -3.2(8) . . . . ?
C51 C52 C53 C54 -2.5(10) . . . . ?
C52 C53 C54 C55 0.5(9) . . . . ?
C52 C53 C54 C56 -179.3(6) . . . . ?
C53 C54 C55 O8 -177.5(5) . . . . ?
C53 C54 C55 C50 2.4(8) . . . . ?
C53 C54 C56 C2 95.8(6) . . . . ?
C55 C50 C51 C52 1.2(9) . . . . ?
C55 C54 C56 C2 -84.0(7) . . . . ?
C56 C2 C3 C4 176.1(6) . . . . ?
C56 C54 C55 O8 2.3(9) . . . . ?
C56 C54 C55 C50 -177.8(5) . . . . ?
